data_1505921
loop_
_publ_author_name
'Ting, Amal'
'Lou, Sha'
'Schaus, Scott E.'

_publ_section_title
;
 Highly diastereoselective asymmetric Mannich reactions of 1,3-dicarbonyls
 with acyl imines.
;
_journal_issue 10
_journal_name_full 'Organic letters'
_journal_page_first 2003
_journal_page_last 2006
_journal_paper_doi 10.1021/ol060304b
_journal_volume 8
_journal_year 2006
_chemical_formula_moiety 'C16 H18 F N O4'
_chemical_formula_sum 'C16 H18 F N O4'
_chemical_formula_weight 307.31
_chemical_name_systematic
; 
 ? 
;
_space_group_IT_number 19
_symmetry_cell_setting orthorhombic
_symmetry_space_group_name_Hall 'P 2ac 2ab'
_symmetry_space_group_name_H-M 'P 21 21 21'
_atom_sites_solution_hydrogens difmap
_atom_sites_solution_primary direct
_atom_sites_solution_secondary difmap
_audit_creation_method SHELXL-97
_cell_angle_alpha 90.00
_cell_angle_beta 90.00
_cell_angle_gamma 90.00
_cell_formula_units_Z 4
_cell_length_a 9.6137(19)
_cell_length_b 11.512(2)
_cell_length_c 13.536(3)
_cell_measurement_reflns_used 1530
_cell_measurement_temperature 173(2)
_cell_measurement_theta_max 20.84
_cell_measurement_theta_min 2.33
_cell_volume 1498.1(5)
_computing_cell_refinement 'Bruker SAINT+'
_computing_data_collection 'Bruker APEX2'
_computing_data_reduction 'Bruker SAINT+'
_computing_molecular_graphics 'Bruker SHELXTL'
_computing_publication_material 'Bruker SHELXTL'
_computing_structure_refinement 'SHELXL-97 (Sheldrick, 1997)'
_computing_structure_solution 'SHELXS-97 (Sheldrick, 1990)'
_diffrn_ambient_temperature 173(2)
_diffrn_measured_fraction_theta_full 0.999
_diffrn_measured_fraction_theta_max 0.999
_diffrn_measurement_device_type 'Bruker X8 APEX II diffractometer'
_diffrn_measurement_method 'phi and omega scans'
_diffrn_radiation_monochromator graphite
_diffrn_radiation_source 'fine-focus sealed tube'
_diffrn_radiation_type MoK\a
_diffrn_radiation_wavelength 0.71073
_diffrn_reflns_av_R_equivalents 0.0406
_diffrn_reflns_av_sigmaI/netI 0.0658
_diffrn_reflns_limit_h_max 11
_diffrn_reflns_limit_h_min -11
_diffrn_reflns_limit_k_max 14
_diffrn_reflns_limit_k_min -13
_diffrn_reflns_limit_l_max 16
_diffrn_reflns_limit_l_min -12
_diffrn_reflns_number 7386
_diffrn_reflns_theta_full 25.67
_diffrn_reflns_theta_max 25.67
_diffrn_reflns_theta_min 2.32
_exptl_absorpt_coefficient_mu 0.106
_exptl_absorpt_correction_T_max 0.9974
_exptl_absorpt_correction_T_min 0.9589
_exptl_absorpt_correction_type multi-scan
_exptl_absorpt_process_details SADABS
_exptl_crystal_colour colourless
_exptl_crystal_density_diffrn 1.363
_exptl_crystal_density_meas 0
_exptl_crystal_density_method 'not measured'
_exptl_crystal_description needle
_exptl_crystal_F_000 648
_exptl_crystal_size_max 0.40
_exptl_crystal_size_mid 0.10
_exptl_crystal_size_min 0.03
_refine_diff_density_max 0.135
_refine_diff_density_min -0.220
_refine_diff_density_rms 0.038
_refine_ls_abs_structure_details 'Flack H D (1983), Acta Cryst. A39, 876-881'
_refine_ls_abs_structure_Flack -1.2(9)
_refine_ls_extinction_method none
_refine_ls_goodness_of_fit_ref 0.952
_refine_ls_hydrogen_treatment isotropic
_refine_ls_matrix_type full
_refine_ls_number_parameters 271
_refine_ls_number_reflns 2839
_refine_ls_number_restraints 0
_refine_ls_restrained_S_all 0.952
_refine_ls_R_factor_all 0.0668
_refine_ls_R_factor_gt 0.0380
_refine_ls_shift/su_max 0.001
_refine_ls_shift/su_mean 0.000
_refine_ls_structure_factor_coef Fsqd
_refine_ls_weighting_details 'calc w=1/[\s^2^(Fo^2^)+(0.0356P)^2^+0.0000P] where P=(Fo^2^+2Fc^2^)/3'
_refine_ls_weighting_scheme calc
_refine_ls_wR_factor_gt 0.0704
_refine_ls_wR_factor_ref 0.0777
_reflns_number_gt 2028
_reflns_number_total 2839
_reflns_threshold_expression >2sigma(I)
_cod_data_source_file ol060304bsi20060204_063229.cif
_cod_data_source_block schaus10
_cod_depositor_comments
;
The following automatic conversions were performed:

'_symmetry_cell_setting' value 'Orthorhombic' changed to
'orthorhombic' according to
/home/saulius/struct/CIF-dictionaries/cif_core.dic dictionary named
'cif_core.dic' version 2.4.1 from 2010-06-29.

Automatic conversion script
Id: cif_fix_values 1715 2011-07-08 13:25:40Z adriana 
;
_cod_original_sg_symbol_H-M P2(1)2(1)2(1)
_cod_database_code 1505921

loop_
_symmetry_equiv_pos_as_xyz
'x, y, z'
'-x+1/2, -y, z+1/2'
'-x, y+1/2, -z+1/2'
'x+1/2, -y+1/2, -z'

loop_
_atom_site_label
_atom_site_type_symbol
_atom_site_fract_x
_atom_site_fract_y
_atom_site_fract_z
_atom_site_U_iso_or_equiv
_atom_site_adp_type
_atom_site_occupancy
_atom_site_symmetry_multiplicity
_atom_site_calc_flag
F1 F 0.33098(14) -0.10080(13) 0.61621(11) 0.0520(4) Uani 1 1 d
O1 O 0.83970(17) 0.00145(15) 0.26085(12) 0.0391(4) Uani 1 1 d
O2 O 0.61617(18) 0.28862(16) 0.19776(13) 0.0456(5) Uani 1 1 d
O3 O 0.77405(14) 0.28087(12) 0.54442(11) 0.0283(4) Uani 1 1 d
O4 O 0.56546(14) 0.37125(12) 0.55192(11) 0.0291(4) Uani 1 1 d
N1 N 0.5903(2) 0.22023(16) 0.45197(14) 0.0240(4) Uani 1 1 d
H1N H 0.510(2) 0.2292(17) 0.4415(15) 0.011(6) Uiso 1 1 d
C1 C 0.6572(2) 0.11719(19) 0.41142(15) 0.0248(5) Uani 1 1 d
H1 H 0.757(2) 0.1273(16) 0.4248(13) 0.017(5) Uiso 1 1 d
C2 C 0.6331(2) 0.11696(19) 0.29792(15) 0.0255(5) Uani 1 1 d
C3 C 0.7172(2) 0.0201(2) 0.24653(16) 0.0288(5) Uani 1 1 d
C4 C 0.6240(3) -0.0461(2) 0.1775(2) 0.0346(6) Uani 1 1 d
H4B H 0.678(3) -0.071(2) 0.115(2) 0.066(8) Uiso 1 1 d
H4A H 0.601(3) -0.116(2) 0.2124(19) 0.055(8) Uiso 1 1 d
C5 C 0.4975(3) 0.0321(2) 0.16488(19) 0.0352(6) Uani 1 1 d
H5B H 0.411(2) -0.013(2) 0.1464(16) 0.039(6) Uiso 1 1 d
H5A H 0.515(2) 0.093(2) 0.1103(18) 0.041(7) Uiso 1 1 d
C6 C 0.4832(2) 0.0922(3) 0.26515(18) 0.0312(6) Uani 1 1 d
H6B H 0.431(3) 0.166(2) 0.2587(18) 0.047(8) Uiso 1 1 d
H6A H 0.436(2) 0.041(2) 0.3108(18) 0.041(7) Uiso 1 1 d
C7 C 0.6868(3) 0.2338(2) 0.25517(16) 0.0320(6) Uani 1 1 d
C8 C 0.8279(3) 0.2754(3) 0.2860(2) 0.0400(7) Uani 1 1 d
H8C H 0.826(2) 0.286(2) 0.3494(18) 0.031(7) Uiso 1 1 d
H8B H 0.906(3) 0.208(3) 0.282(2) 0.069(9) Uiso 1 1 d
H8A H 0.854(2) 0.338(2) 0.2440(18) 0.045(8) Uiso 1 1 d
C9 C 0.6115(2) 0.00669(19) 0.46353(16) 0.0244(5) Uani 1 1 d
C10 C 0.6945(2) -0.0920(2) 0.46167(18) 0.0351(6) Uani 1 1 d
H10 H 0.787(2) -0.090(2) 0.4277(16) 0.040(7) Uiso 1 1 d
C11 C 0.6533(3) -0.1935(2) 0.5088(2) 0.0417(7) Uani 1 1 d
H11 H 0.717(3) -0.260(2) 0.5106(17) 0.047(7) Uiso 1 1 d
C12 C 0.5300(3) -0.1982(2) 0.5609(2) 0.0372(6) Uani 1 1 d
H12 H 0.501(2) -0.269(2) 0.5899(19) 0.049(8) Uiso 1 1 d
C13 C 0.4527(2) -0.0995(2) 0.56308(17) 0.0339(6) Uani 1 1 d
C14 C 0.4878(2) 0.0018(2) 0.51605(17) 0.0274(6) Uani 1 1 d
H14 H 0.430(2) 0.0670(18) 0.5225(15) 0.022(6) Uiso 1 1 d
C15 C 0.6529(2) 0.28878(18) 0.51884(15) 0.0225(5) Uani 1 1 d
C16 C 0.6258(3) 0.4552(3) 0.6182(2) 0.0396(7) Uani 1 1 d
H16C H 0.693(2) 0.505(2) 0.5803(18) 0.044(7) Uiso 1 1 d
H16B H 0.547(2) 0.505(2) 0.6402(16) 0.034(6) Uiso 1 1 d
H16A H 0.667(3) 0.414(3) 0.675(2) 0.068(10) Uiso 1 1 d

loop_
_atom_site_aniso_label
_atom_site_aniso_U_11
_atom_site_aniso_U_22
_atom_site_aniso_U_33
_atom_site_aniso_U_23
_atom_site_aniso_U_13
_atom_site_aniso_U_12
F1 0.0456(9) 0.0527(9) 0.0577(9) 0.0079(8) 0.0182(7) -0.0066(8)
O1 0.0289(9) 0.0435(10) 0.0450(11) -0.0105(9) 0.0032(8) 0.0055(8)
O2 0.0591(12) 0.0364(10) 0.0413(11) 0.0053(9) -0.0021(9) 0.0084(9)
O3 0.0203(8) 0.0308(8) 0.0338(9) -0.0033(8) -0.0022(7) -0.0028(7)
O4 0.0236(8) 0.0272(8) 0.0365(9) -0.0124(8) -0.0029(7) 0.0006(7)
N1 0.0159(10) 0.0265(10) 0.0297(11) -0.0078(10) -0.0047(9) 0.0025(9)
C1 0.0197(12) 0.0252(12) 0.0296(13) -0.0047(11) -0.0007(10) 0.0037(11)
C2 0.0262(12) 0.0278(13) 0.0227(12) -0.0044(11) -0.0006(9) 0.0008(11)
C3 0.0311(14) 0.0287(13) 0.0268(12) 0.0013(11) 0.0076(11) 0.0018(11)
C4 0.0392(15) 0.0300(14) 0.0346(15) -0.0086(13) 0.0004(12) -0.0011(12)
C5 0.0366(15) 0.0372(15) 0.0318(15) -0.0051(14) -0.0047(12) -0.0012(13)
C6 0.0271(13) 0.0380(16) 0.0284(14) -0.0036(13) -0.0041(11) 0.0027(13)
C7 0.0415(15) 0.0288(13) 0.0258(13) -0.0044(12) 0.0066(12) 0.0021(12)
C8 0.0522(17) 0.0393(16) 0.0284(15) 0.0012(15) 0.0056(14) -0.0167(15)
C9 0.0230(11) 0.0285(12) 0.0216(12) -0.0071(11) -0.0031(10) -0.0004(10)
C10 0.0315(14) 0.0319(13) 0.0418(15) 0.0000(13) 0.0039(12) 0.0054(12)
C11 0.0436(16) 0.0312(15) 0.0503(17) 0.0030(13) -0.0036(14) 0.0130(13)
C12 0.0443(16) 0.0302(15) 0.0371(15) 0.0003(14) -0.0064(13) -0.0024(13)
C13 0.0311(13) 0.0396(15) 0.0310(13) 0.0018(13) -0.0002(11) -0.0047(12)
C14 0.0239(13) 0.0274(14) 0.0309(13) -0.0029(12) -0.0022(10) 0.0030(11)
C15 0.0231(13) 0.0236(12) 0.0207(12) 0.0002(10) 0.0035(10) -0.0003(11)
C16 0.0342(16) 0.0358(15) 0.0488(17) -0.0210(15) 0.0038(14) -0.0020(14)

loop_
_atom_type_symbol
_atom_type_description
_atom_type_scat_dispersion_real
_atom_type_scat_dispersion_imag
_atom_type_scat_source
C C 0.0033 0.0016 'International Tables Vol C Tables 4.2.6.8 and 6.1.1.4'
H H 0.0000 0.0000 'International Tables Vol C Tables 4.2.6.8 and 6.1.1.4'
N N 0.0061 0.0033 'International Tables Vol C Tables 4.2.6.8 and 6.1.1.4'
O O 0.0106 0.0060 'International Tables Vol C Tables 4.2.6.8 and 6.1.1.4'
F F 0.0171 0.0103 'International Tables Vol C Tables 4.2.6.8 and 6.1.1.4'

loop_
_geom_angle_atom_site_label_1
_geom_angle_atom_site_label_2
_geom_angle_atom_site_label_3
_geom_angle
C15 O4 C16 115.42(17)
C15 N1 C1 122.32(19)
C15 N1 H1N 118.7(15)
C1 N1 H1N 118.0(15)
N1 C1 C9 112.28(17)
N1 C1 C2 107.96(17)
C9 C1 C2 114.49(17)
N1 C1 H1 105.3(11)
C9 C1 H1 107.2(11)
C2 C1 H1 109.2(11)
C6 C2 C3 103.15(18)
C6 C2 C1 115.22(18)
C3 C2 C1 111.65(17)
C6 C2 C7 111.41(19)
C3 C2 C7 106.51(16)
C1 C2 C7 108.52(17)
O1 C3 C4 126.1(2)
O1 C3 C2 124.4(2)
C4 C3 C2 109.57(18)
C3 C4 C5 104.22(19)
C3 C4 H4B 110.5(15)
C5 C4 H4B 118.1(15)
C3 C4 H4A 104.8(15)
C5 C4 H4A 111.5(15)
H4B C4 H4A 107(2)
C4 C5 C6 103.9(2)
C4 C5 H5B 112.4(13)
C6 C5 H5B 112.2(13)
C4 C5 H5A 110.3(12)
C6 C5 H5A 110.3(14)
H5B C5 H5A 107.8(18)
C5 C6 C2 104.82(19)
C5 C6 H6B 110.8(15)
C2 C6 H6B 109.8(14)
C5 C6 H6A 109.4(14)
C2 C6 H6A 111.8(14)
H6B C6 H6A 110(2)
O2 C7 C8 121.4(2)
O2 C7 C2 120.3(2)
C8 C7 C2 118.3(2)
C7 C8 H8C 107.8(15)
C7 C8 H8B 112.7(15)
H8C C8 H8B 99(2)
C7 C8 H8A 108.1(14)
H8C C8 H8A 119(2)
H8B C8 H8A 109(2)
C14 C9 C10 118.0(2)
C14 C9 C1 121.3(2)
C10 C9 C1 120.67(19)
C9 C10 C11 121.0(2)
C9 C10 H10 120.0(13)
C11 C10 H10 119.0(13)
C12 C11 C10 120.8(2)
C12 C11 H11 119.3(14)
C10 C11 H11 119.6(14)
C13 C12 C11 116.7(3)
C13 C12 H12 123.3(15)
C11 C12 H12 119.9(14)
C12 C13 F1 118.0(2)
C12 C13 C14 124.5(2)
F1 C13 C14 117.5(2)
C13 C14 C9 118.9(2)
C13 C14 H14 119.4(12)
C9 C14 H14 121.7(12)
O3 C15 N1 125.2(2)
O3 C15 O4 123.76(19)
N1 C15 O4 111.03(18)
O4 C16 H16C 109.0(14)
O4 C16 H16B 105.5(13)
H16C C16 H16B 108.1(18)
O4 C16 H16A 108.9(18)
H16C C16 H16A 114(2)
H16B C16 H16A 110(2)

loop_
_geom_bond_atom_site_label_1
_geom_bond_atom_site_label_2
_geom_bond_distance
F1 C13 1.373(2)
O1 C3 1.213(3)
O2 C7 1.210(3)
O3 C15 1.218(2)
O4 C15 1.345(2)
O4 C16 1.440(3)
N1 C15 1.343(3)
N1 C1 1.457(3)
N1 H1N 0.794(18)
C1 C9 1.520(3)
C1 C2 1.554(3)
C1 H1 0.979(19)
C2 C6 1.535(3)
C2 C3 1.543(3)
C2 C7 1.552(3)
C3 C4 1.502(3)
C4 C5 1.523(3)
C4 H4B 1.03(3)
C4 H4A 0.96(3)
C5 C6 1.530(3)
C5 H5B 1.01(2)
C5 H5A 1.03(3)
C6 H6B 0.99(3)
C6 H6A 0.97(3)
C7 C8 1.498(4)
C8 H8C 0.87(2)
C8 H8B 1.08(3)
C8 H8A 0.95(3)
C9 C14 1.386(3)
C9 C10 1.389(3)
C10 C11 1.389(3)
C10 H10 1.00(2)
C11 C12 1.380(4)
C11 H11 0.98(2)
C12 C13 1.357(3)
C12 H12 0.95(3)
C13 C14 1.372(3)
C14 H14 0.94(2)
C16 H16C 1.01(3)
C16 H16B 1.00(2)
C16 H16A 0.99(3)

loop_
_cod_related_entry_id
_cod_related_entry_database
_cod_related_entry_code
1 ChemSpider 9733369
